data_1574452
loop_
_publ_author_name
'Metherall, Jessica P.'
'Corner, Philip A.'
'McCabe, James F.'
'Probert, Michael R.'
'Hall, Michael J.'

_publ_section_title
;
 High-throughput encapsulated nanodroplet screening for accelerated
 co-crystal discovery
;
_journal_issue 22
_journal_name_full 'Chemical Science'
_journal_page_first 9843
_journal_page_last 9853
_journal_paper_doi 10.1039/D4SC07556K
_journal_volume 16
_journal_year 2025
_chemical_formula_moiety '2(C7 H8 O2), 3(C10 H8 N2)'
_chemical_formula_sum 'C44 H40 N6 O4'
_chemical_formula_weight 716.82
_chemical_name_systematic 4,4'-bipyridine_orcinol
_space_group_crystal_system triclinic
_space_group_IT_number 2
_space_group_name_Hall '-P 1'
_space_group_name_H-M_alt 'P -1'
_atom_sites_solution_hydrogens mixed
_atom_sites_solution_primary dual
_audit_block_doi 10.5517/ccdc.csd.cc2kmc2n
_audit_creation_date 2024-07-15
_audit_creation_method
;
Olex2 1.5
(compiled 2024.02.16 svn.r378c4104 for OlexSys, GUI svn.r6928)
;
_audit_update_record
;
2024-07-18 deposited with the CCDC.	2025-04-22 downloaded from the CCDC.
;
_cell_angle_alpha 67.885(9)
_cell_angle_beta 77.744(7)
_cell_angle_gamma 69.420(9)
_cell_formula_units_Z 1
_cell_length_a 8.7799(8)
_cell_length_b 10.0344(10)
_cell_length_c 11.9985(10)
_cell_measurement_reflns_used 3959
_cell_measurement_temperature 150.10(10)
_cell_measurement_theta_max 73.9160
_cell_measurement_theta_min 3.9650
_cell_volume 912.91(16)
_computing_cell_refinement 'CrysAlisPro 1.171.42.73a (Rigaku OD, 2022)'
_computing_data_collection 'CrysAlisPro 1.171.42.73a (Rigaku OD, 2022)'
_computing_data_reduction 'CrysAlisPro 1.171.42.73a (Rigaku OD, 2022)'
_computing_molecular_graphics 'Olex2 1.5 (Dolomanov et al., 2009)'
_computing_publication_material 'Olex2 1.5 (Dolomanov et al., 2009)'
_computing_structure_refinement 'SHELXL 2018/3 (Sheldrick, 2015)'
_computing_structure_solution 'SHELXT 2018/2 (Sheldrick, 2018)'
_diffrn_ambient_environment N~2~
_diffrn_ambient_temperature 150.10(10)
_diffrn_detector 'Hybrid Pixel Array Detector'
_diffrn_detector_area_resol_mean 10.0000
_diffrn_detector_type 'HyPix-Arc 100'
_diffrn_measured_fraction_theta_full 0.987
_diffrn_measured_fraction_theta_max 0.935
_diffrn_measurement_details
;
List of Runs (angles in degrees, time in seconds):

  # Type    Start    End  Width  t~exp~   \w     \q     \k     \f   Frames
#--------------------------------------------------------------------------
  1  \w    -53.00  24.00   0.50    0.09    --   38.19 -19.00-150.00  154
  2  \w    -43.00  26.00   0.50    0.09    --   38.19 -19.00 -90.00  138
  3  \w     40.00  66.00   0.50    0.09    --   38.19 -65.00  20.00   52
  4  \w    -36.00  65.00   0.50    0.09    --   38.19 -57.00 120.00  202
  5  \w     51.00 105.00   0.50    0.09    --  102.48 -95.00 150.00  108
  6  \w     19.00 106.00   0.50    0.09    --  102.48-111.00  90.00  174
  7  \w     28.00 105.00   0.50    0.09    --  110.26-111.00  30.00  154
  8  \w     18.00  43.00   0.50    0.09    --  102.48 -95.00 150.00   50
  9  \w     39.00  77.00   0.50    0.09    --   38.19-178.00 -90.00   76
 10  \w     70.00 107.00   0.50    0.09    --  102.48-111.00-120.00   74
 11  \w     24.00  53.00   0.50    0.09    --  102.48-111.00-120.00   58
 12  \w     33.00 103.00   0.50    0.09    --  102.48 -77.00 -90.00  140
 13  \w     48.00 103.00   0.50    0.09    --  110.26 -77.00-180.00  110
 14  \w     34.00  66.00   0.50    0.09    --  102.48 -61.00 -60.00   64
 15  \w     25.00  51.00   0.50    0.09    --  110.26 -45.00-150.00   52
 16  \w     30.00  55.00   0.50    0.09    --  110.26 -65.00  20.00   50
 17  \w     22.00  54.00   0.50    0.09    --  102.48 -65.00  20.00   64
 18  \w     23.00  48.00   0.50    0.09    --  110.26 -45.00  60.00   50
 19  \w     46.00  95.00   0.50    0.09    --  110.26 -77.00  90.00   98
 20  \w     23.00  48.00   0.50    0.09    --  110.26 -45.00 150.00   50
 21  \w     87.00 172.00   0.50    0.09    --  110.26  45.00  60.00  170
 22  \w    122.00 160.00   0.50    0.09    --  102.48  65.00 155.00   76
 23  \w    102.00 127.00   0.50    0.09    --  110.26  65.00 155.00   50
 24  \w     70.00  97.00   0.50    0.09    --  102.48  65.00 155.00   54
 25  \w     60.00 109.00   0.50    0.09    --   38.19  65.00 155.00   98
 26  \w    146.00 178.00   0.50    0.09    --  102.48  45.00-120.00   64
 27  \w     75.00 132.00   0.50    0.09    --  102.48  45.00-120.00  114
 28  \w     44.00  85.00   0.50    0.09    --  110.26 178.00  60.00   82
 29  \w     94.00 146.00   0.50    0.09    --  110.26 178.00  60.00  104
 30  \w     61.00 124.00   0.50    0.09    --   38.19 178.00  30.00  126
 31  \w    -20.00   7.00   0.50    0.09    --  -39.01  65.00 155.00   54
 32  \w    -74.00 -44.00   0.50    0.09    --  -95.69  65.00 155.00   60
 33  \w    -37.00  -9.00   0.50    0.09    --  -95.69  45.00 150.00   56
 34  \w    -35.00 -10.00   0.50    0.09    --  -95.69  30.00 120.00   50
 35  \w    -35.00 -10.00   0.50    0.09    --  -95.69  30.00  60.00   50
 36  \w    -50.00 -10.00   0.50    0.09    --  -95.69  45.00  60.00   80
 37  \w    -35.00 -10.00   0.50    0.09    --  -95.69  30.00   0.00   50
 38  \w    -34.00  -9.00   0.50    0.09    --  -95.69  30.00 -30.00   50
 39  \w    -35.00 -10.00   0.50    0.09    --  -95.69  30.00 -90.00   50
 40  \w    -35.00  -9.00   0.50    0.09    --  -95.69  30.00-120.00   52
 41  \w   -163.00 -91.00   0.50    0.09    --  -95.69 -65.00  20.00  144
 42  \w   -114.00 -60.00   0.50    0.09    --  -39.01-178.00 120.00  108
 43  \w   -142.00 -98.00   0.50    0.09    --  -95.69-111.00 150.00   88
 44  \w   -104.00 -79.00   0.50    0.09    --  -39.01 -65.00  20.00   50
 45  \w    -75.00  -4.00   0.50    0.09    --  -39.01 -65.00  20.00  142
;
_diffrn_measurement_device 'four-circle diffractometer'
_diffrn_measurement_device_type 'XtaLAB Synergy, Single source at home/near, HyPix-Arc 100'
_diffrn_measurement_method '\w scans'
_diffrn_orient_matrix_type 'CrysAlisPro convention (1999,Acta A55,543-557)'
_diffrn_orient_matrix_UB_11 0.0361992000
_diffrn_orient_matrix_UB_12 0.1374220000
_diffrn_orient_matrix_UB_13 0.0042698000
_diffrn_orient_matrix_UB_21 0.1083383000
_diffrn_orient_matrix_UB_22 -0.1035723000
_diffrn_orient_matrix_UB_23 0.1039536000
_diffrn_orient_matrix_UB_31 0.1496072000
_diffrn_orient_matrix_UB_32 -0.0238205000
_diffrn_orient_matrix_UB_33 -0.0924542000
_diffrn_radiation_monochromator mirror
_diffrn_radiation_probe x-ray
_diffrn_radiation_type 'Cu K\a'
_diffrn_radiation_wavelength 1.54184
_diffrn_reflns_av_R_equivalents 0.0253
_diffrn_reflns_av_unetI/netI 0.0326
_diffrn_reflns_Laue_measured_fraction_full 0.987
_diffrn_reflns_Laue_measured_fraction_max 0.935
_diffrn_reflns_limit_h_max 10
_diffrn_reflns_limit_h_min -10
_diffrn_reflns_limit_k_max 12
_diffrn_reflns_limit_k_min -12
_diffrn_reflns_limit_l_max 14
_diffrn_reflns_limit_l_min -14
_diffrn_reflns_number 8435
_diffrn_reflns_point_group_measured_fraction_full 0.987
_diffrn_reflns_point_group_measured_fraction_max 0.935
_diffrn_reflns_theta_full 67.684
_diffrn_reflns_theta_max 74.517
_diffrn_reflns_theta_min 3.994
_diffrn_source 'micro-focus sealed X-ray tube'
_diffrn_source_target Cu
_diffrn_source_type 'PhotonJet (Cu) X-ray Source'
_exptl_absorpt_coefficient_mu 0.683
_exptl_absorpt_correction_T_max 1.00000
_exptl_absorpt_correction_T_min 0.74167
_exptl_absorpt_correction_type multi-scan
_exptl_absorpt_process_details
;
CrysAlisPro 1.171.42.73a (Rigaku Oxford Diffraction, 2022)
Empirical absorption correction using spherical harmonics,
implemented in SCALE3 ABSPACK scaling algorithm.
;
_exptl_crystal_colour 'clear light colourless'
_exptl_crystal_colour_lustre clear
_exptl_crystal_colour_modifier light
_exptl_crystal_colour_primary colourless
_exptl_crystal_density_diffrn 1.304
_exptl_crystal_description block
_exptl_crystal_F_000 378
_exptl_crystal_preparation
;
Crystallised from a saturated solution of 4,4'-bipyridine
and orcinol: phenazine (1:2:1) in DMF.
;
_exptl_crystal_recrystallization_method 'High-throughput screening via the ENaCt protocol using SPT Labtech mosquito.'
_exptl_crystal_size_max 0.29
_exptl_crystal_size_mid 0.25
_exptl_crystal_size_min 0.08
_refine_diff_density_max 0.389
_refine_diff_density_min -0.263
_refine_diff_density_rms 0.070
_refine_ls_extinction_method none
_refine_ls_goodness_of_fit_ref 1.076
_refine_ls_hydrogen_treatment mixed
_refine_ls_matrix_type full
_refine_ls_number_parameters 251
_refine_ls_number_reflns 3491
_refine_ls_number_restraints 186
_refine_ls_restrained_S_all 1.047
_refine_ls_R_factor_all 0.0576
_refine_ls_R_factor_gt 0.0517
_refine_ls_shift/su_max 0.000
_refine_ls_shift/su_mean 0.000
_refine_ls_structure_factor_coef Fsqd
_refine_ls_weighting_details 'w=1/[\s^2^(Fo^2^)+(0.0962P)^2^+0.0899P] where P=(Fo^2^+2Fc^2^)/3'
_refine_ls_weighting_scheme calc
_refine_ls_wR_factor_gt 0.1416
_refine_ls_wR_factor_ref 0.1476
_reflns_Friedel_coverage 0.000
_reflns_number_gt 2987
_reflns_number_total 3491
_reflns_threshold_expression 'I > 2\s(I)'
_cod_data_source_file d4sc07556k2.cif
_cod_data_source_block 44-bipyridine_orcinol
_cod_depositor_comments 'Adding full bibliography for 1574434--1574463.cif.'
_cod_database_code 1574452
_shelx_shelxl_version_number 2018/3
_chemical_oxdiff_formula 'C H N O'
_shelx_space_group_comment
;
The symmetry employed for this shelxl refinement is uniquely defined
by the following loop, which should always be used as a source of
symmetry information in preference to the above space-group names.
They are only intended as comments.
;
_shelx_estimated_absorpt_t_max 0.956
_shelx_estimated_absorpt_t_min 0.735
_olex2_refinement_description
;
1. Fixed Uiso
 At 1.2 times of:
  All C(H) groups, All O(H) groups
 At 1.5 times of:
  All C(H,H,H) groups
2. Rigid body (RIGU) restrains
 All non-hydrogen atoms
 with sigma for 1-2 distances of 0.004 and sigma for 1-3 distances of 0.004
3.a Aromatic/amide H refined with riding coordinates:
 C2A(H2Aa), C2B(H2B), C2C(H2C), C3B(H3B), C3C(H3C), C4A(H4A), C4B(H4B),
 C4C(H4C), C5B(H5B), C5C(H5C), C6A(H6A), C7B(H7B), C8B(H8B), C9B(H9B),
 C10B(H10B)
3.b Idealised Me refined as rotating group:
 C7A(H7Aa,H7Ab,H7Ac)
;
_olex2_exptl_crystal_mounting_method
'Crystal mounted using inert oil from the encapsulation crystallisation technique onto a Mitegen Kapton micromount.'
_olex2_submission_original_sample_id 4,4'-bipyridine_orcinol
_olex2_submission_special_instructions 'No special instructions were received'
_oxdiff_exptl_absorpt_empirical_details
;
Empirical correction (ABSPACK) includes:
- Absorption correction using spherical harmonics
- Frame scaling
;
_oxdiff_exptl_absorpt_empirical_full_max 1.436
_oxdiff_exptl_absorpt_empirical_full_min 0.741

loop_
_space_group_symop_operation_xyz
'x, y, z'
'-x, -y, -z'

loop_
_atom_site_label
_atom_site_type_symbol
_atom_site_fract_x
_atom_site_fract_y
_atom_site_fract_z
_atom_site_U_iso_or_equiv
_atom_site_adp_type
_atom_site_occupancy
_atom_site_site_symmetry_order
_atom_site_calc_flag
_atom_site_refinement_flags_posn
_atom_site_refinement_flags_adp
_atom_site_refinement_flags_occupancy
_atom_site_disorder_assembly
_atom_site_disorder_group
O1A O 0.28110(12) 0.46227(12) 0.41732(9) 0.0385(3) Uani 1 1 d . . . . .
H1A H 0.387(2) 0.419(2) 0.3883(16) 0.046 Uiso 1 1 d . U . . .
O2A O 0.28059(13) 0.84299(12) 0.02500(10) 0.0394(3) Uani 1 1 d . . . . .
H2A H 0.395(2) 0.791(2) 0.0223(17) 0.047 Uiso 1 1 d . U . . .
N1B N 0.59831(14) 0.34274(15) 0.33806(12) 0.0392(3) Uani 1 1 d . . . . .
N1C N 1.39779(15) 0.01664(16) 0.35941(13) 0.0447(4) Uani 1 1 d . . . . .
N2B N 1.38727(15) 0.27115(16) 0.01891(13) 0.0437(3) Uani 1 1 d . . . . .
C1A C 0.20430(16) 0.58035(15) 0.32548(13) 0.0313(3) Uani 1 1 d . . . . .
C1B C 0.90820(16) 0.31445(16) 0.20958(13) 0.0326(3) Uani 1 1 d . . . . .
C1C C 1.08301(16) 0.00267(16) 0.47071(13) 0.0320(3) Uani 1 1 d . . . . .
C2A C 0.29002(16) 0.64955(16) 0.21938(13) 0.0313(3) Uani 1 1 d . . . . .
H2AA H 0.405926 0.614246 0.209131 0.038 Uiso 1 1 calc R U . . .
C2B C 0.85526(18) 0.39439(18) 0.29013(15) 0.0395(4) Uani 1 1 d . . . . .
H2B H 0.924249 0.440879 0.303132 0.047 Uiso 1 1 calc R U . . .
C2C C 1.15578(18) 0.0985(2) 0.48312(17) 0.0454(4) Uani 1 1 d . . . . .
H2C H 1.099368 0.162416 0.529943 0.054 Uiso 1 1 calc R U . . .
C3A C 0.20348(17) 0.77025(15) 0.12952(13) 0.0320(3) Uani 1 1 d . . . . .
C3B C 0.70139(18) 0.40589(19) 0.35134(15) 0.0420(4) Uani 1 1 d . . . . .
H3B H 0.667087 0.461644 0.405731 0.050 Uiso 1 1 calc R U . . .
C3C C 1.31014(19) 0.1006(2) 0.42733(17) 0.0491(4) Uani 1 1 d . . . . .
H3C H 1.356642 0.166704 0.438337 0.059 Uiso 1 1 calc R U . . .
C4A C 0.03373(17) 0.82292(16) 0.14350(14) 0.0345(3) Uani 1 1 d . . . . .
H4A H -0.024171 0.905473 0.081197 0.041 Uiso 1 1 calc R U . . .
C4B C 0.65090(18) 0.26293(18) 0.26238(15) 0.0399(4) Uani 1 1 d . . . . .
H4B H 0.580382 0.215405 0.252867 0.048 Uiso 1 1 calc R U . . .
C4C C 1.32784(19) -0.0749(2) 0.34774(17) 0.0467(4) Uani 1 1 d . . . . .
H4C H 1.387161 -0.137097 0.300014 0.056 Uiso 1 1 calc R U . . .
C5A C -0.05113(16) 0.75398(16) 0.24945(13) 0.0330(3) Uani 1 1 d . . . . .
C5B C 0.80279(17) 0.24598(18) 0.19718(15) 0.0383(4) Uani 1 1 d . . . . .
H5B H 0.834680 0.188120 0.144472 0.046 Uiso 1 1 calc R U . . .
C5C C 1.17410(18) -0.08556(19) 0.40063(16) 0.0419(4) Uani 1 1 d . . . . .
H5C H 1.131430 -0.153541 0.388661 0.050 Uiso 1 1 calc R U . . .
C6A C 0.03421(16) 0.63447(16) 0.33973(13) 0.0320(3) Uani 1 1 d . . . . .
H6A H -0.023575 0.588635 0.412337 0.038 Uiso 1 1 calc R U . . .
C6B C 1.07275(17) 0.30131(17) 0.14142(13) 0.0337(3) Uani 1 1 d . . . . .
C7A C -0.23614(17) 0.8086(2) 0.26399(16) 0.0439(4) Uani 1 1 d . . . . .
H7AA H -0.279556 0.769314 0.218203 0.066 Uiso 1 1 calc R U . . .
H7AB H -0.273744 0.919094 0.233517 0.066 Uiso 1 1 calc R U . . .
H7AC H -0.274792 0.772783 0.349658 0.066 Uiso 1 1 calc R U . . .
C7B C 1.15509(18) 0.17961(18) 0.10100(15) 0.0407(4) Uani 1 1 d . . . . .
H7B H 1.105846 0.103668 0.114565 0.049 Uiso 1 1 calc R U . . .
C8B C 1.30975(19) 0.1698(2) 0.04069(16) 0.0454(4) Uani 1 1 d . . . . .
H8B H 1.363688 0.085978 0.013270 0.054 Uiso 1 1 calc R U . . .
C9B C 1.30655(19) 0.38925(19) 0.05666(16) 0.0436(4) Uani 1 1 d . . . . .
H9B H 1.358776 0.463594 0.041430 0.052 Uiso 1 1 calc R U . . .
C10B C 1.15183(18) 0.40932(18) 0.11644(15) 0.0399(4) Uani 1 1 d . . . . .
H10B H 1.099594 0.496075 0.140389 0.048 Uiso 1 1 calc R U . . .

loop_
_atom_site_aniso_label
_atom_site_aniso_U_11
_atom_site_aniso_U_22
_atom_site_aniso_U_33
_atom_site_aniso_U_23
_atom_site_aniso_U_13
_atom_site_aniso_U_12
O1A 0.0302(5) 0.0394(6) 0.0375(6) -0.0097(5) 0.0043(4) -0.0082(4)
O2A 0.0316(5) 0.0431(6) 0.0383(6) -0.0076(5) 0.0058(4) -0.0168(5)
N1B 0.0280(6) 0.0411(7) 0.0445(7) -0.0122(6) 0.0022(5) -0.0111(5)
N1C 0.0302(6) 0.0533(8) 0.0566(9) -0.0248(7) 0.0074(6) -0.0190(6)
N2B 0.0326(6) 0.0528(8) 0.0460(8) -0.0175(7) 0.0065(6) -0.0178(6)
C1A 0.0310(7) 0.0319(7) 0.0340(7) -0.0142(6) 0.0023(5) -0.0123(5)
C1B 0.0266(7) 0.0329(7) 0.0376(8) -0.0104(6) -0.0007(5) -0.0106(5)
C1C 0.0262(7) 0.0335(7) 0.0360(7) -0.0110(6) -0.0009(6) -0.0103(5)
C2A 0.0258(6) 0.0338(7) 0.0372(7) -0.0156(6) 0.0049(5) -0.0128(5)
C2B 0.0333(7) 0.0443(8) 0.0479(9) -0.0208(7) 0.0029(6) -0.0176(6)
C2C 0.0319(8) 0.0532(9) 0.0642(11) -0.0350(9) 0.0098(7) -0.0195(7)
C3A 0.0320(7) 0.0334(7) 0.0345(7) -0.0139(6) 0.0052(6) -0.0161(6)
C3B 0.0354(8) 0.0464(9) 0.0481(9) -0.0229(8) 0.0049(7) -0.0138(6)
C3C 0.0332(8) 0.0578(10) 0.0708(12) -0.0347(9) 0.0092(8) -0.0240(7)
C4A 0.0313(7) 0.0335(7) 0.0386(8) -0.0110(6) 0.0005(6) -0.0127(6)
C4B 0.0286(7) 0.0454(8) 0.0490(9) -0.0167(7) -0.0004(6) -0.0157(6)
C4C 0.0330(8) 0.0576(10) 0.0597(10) -0.0343(9) 0.0116(7) -0.0184(7)
C5A 0.0275(7) 0.0352(7) 0.0405(8) -0.0179(6) 0.0050(6) -0.0132(6)
C5B 0.0310(7) 0.0445(8) 0.0455(8) -0.0207(7) 0.0021(6) -0.0156(6)
C5C 0.0329(8) 0.0490(9) 0.0548(10) -0.0278(8) 0.0069(7) -0.0200(7)
C6A 0.0290(7) 0.0358(7) 0.0352(7) -0.0163(6) 0.0073(5) -0.0155(6)
C6B 0.0278(7) 0.0393(8) 0.0362(8) -0.0132(6) -0.0003(6) -0.0133(6)
C7A 0.0280(7) 0.0506(9) 0.0490(9) -0.0152(8) 0.0029(6) -0.0121(6)
C7B 0.0317(7) 0.0453(9) 0.0512(9) -0.0222(7) 0.0045(6) -0.0169(6)
C8B 0.0336(8) 0.0510(9) 0.0566(10) -0.0275(8) 0.0080(7) -0.0150(7)
C9B 0.0366(8) 0.0478(9) 0.0495(9) -0.0158(7) 0.0061(7) -0.0225(7)
C10B 0.0335(7) 0.0413(8) 0.0483(9) -0.0177(7) 0.0047(6) -0.0170(6)

loop_
_atom_type_symbol
_atom_type_description
_atom_type_scat_dispersion_real
_atom_type_scat_dispersion_imag
_atom_type_scat_source
C C 0.0181 0.0091 'International Tables Vol C Tables 4.2.6.8 and 6.1.1.4'
H H 0.0000 0.0000 'International Tables Vol C Tables 4.2.6.8 and 6.1.1.4'
N N 0.0311 0.0180 'International Tables Vol C Tables 4.2.6.8 and 6.1.1.4'
O O 0.0492 0.0322 'International Tables Vol C Tables 4.2.6.8 and 6.1.1.4'

loop_
_citation_id
_citation_doi
_citation_year
1 10.26434/chemrxiv-2024-40s32 2024

loop_
_geom_angle_atom_site_label_1
_geom_angle_atom_site_label_2
_geom_angle_atom_site_label_3
_geom_angle
_geom_angle_site_symmetry_1
_geom_angle_site_symmetry_3
_geom_angle_publ_flag
C1A O1A H1A 109.0(11) . . ?
C3A O2A H2A 109.7(11) . . ?
C3B N1B C4B 116.93(12) . . ?
C3C N1C C4C 115.45(13) . . ?
C8B N2B C9B 116.52(13) . . ?
O1A C1A C2A 122.31(12) . . ?
O1A C1A C6A 117.93(12) . . ?
C6A C1A C2A 119.75(13) . . ?
C2B C1B C5B 117.26(13) . . ?
C2B C1B C6B 120.76(13) . . ?
C5B C1B C6B 121.97(13) . . ?
C2C C1C C1C 121.53(16) . 2_756 ?
C5C C1C C1C 122.65(16) . 2_756 ?
C5C C1C C2C 115.82(13) . . ?
C1A C2A H2AA 120.4 . . ?
C3A C2A C1A 119.17(12) . . ?
C3A C2A H2AA 120.4 . . ?
C1B C2B H2B 120.2 . . ?
C3B C2B C1B 119.52(14) . . ?
C3B C2B H2B 120.2 . . ?
C1C C2C H2C 120.0 . . ?
C3C C2C C1C 120.00(14) . . ?
C3C C2C H2C 120.0 . . ?
O2A C3A C2A 121.69(12) . . ?
O2A C3A C4A 117.37(13) . . ?
C2A C3A C4A 120.93(13) . . ?
N1B C3B C2B 123.48(14) . . ?
N1B C3B H3B 118.3 . . ?
C2B C3B H3B 118.3 . . ?
N1C C3C C2C 124.40(14) . . ?
N1C C3C H3C 117.8 . . ?
C2C C3C H3C 117.8 . . ?
C3A C4A H4A 120.1 . . ?
C3A C4A C5A 119.72(14) . . ?
C5A C4A H4A 120.1 . . ?
N1B C4B H4B 118.3 . . ?
N1B C4B C5B 123.41(13) . . ?
C5B C4B H4B 118.3 . . ?
N1C C4C H4C 117.8 . . ?
N1C C4C C5C 124.34(15) . . ?
C5C C4C H4C 117.8 . . ?
C4A C5A C7A 119.94(14) . . ?
C6A C5A C4A 119.70(13) . . ?
C6A C5A C7A 120.35(13) . . ?
C1B C5B H5B 120.3 . . ?
C4B C5B C1B 119.37(14) . . ?
C4B C5B H5B 120.3 . . ?
C1C C5C C4C 119.99(14) . . ?
C1C C5C H5C 120.0 . . ?
C4C C5C H5C 120.0 . . ?
C1A C6A H6A 119.6 . . ?
C5A C6A C1A 120.72(13) . . ?
C5A C6A H6A 119.6 . . ?
C7B C6B C1B 121.31(13) . . ?
C7B C6B C10B 116.94(13) . . ?
C10B C6B C1B 121.74(13) . . ?
C5A C7A H7AA 109.5 . . ?
C5A C7A H7AB 109.5 . . ?
C5A C7A H7AC 109.5 . . ?
H7AA C7A H7AB 109.5 . . ?
H7AA C7A H7AC 109.5 . . ?
H7AB C7A H7AC 109.5 . . ?
C6B C7B H7B 120.3 . . ?
C8B C7B C6B 119.42(14) . . ?
C8B C7B H7B 120.3 . . ?
N2B C8B C7B 123.83(15) . . ?
N2B C8B H8B 118.1 . . ?
C7B C8B H8B 118.1 . . ?
N2B C9B H9B 118.1 . . ?
N2B C9B C10B 123.78(14) . . ?
C10B C9B H9B 118.1 . . ?
C6B C10B H10B 120.3 . . ?
C9B C10B C6B 119.48(14) . . ?
C9B C10B H10B 120.3 . . ?

loop_
_geom_bond_atom_site_label_1
_geom_bond_atom_site_label_2
_geom_bond_distance
_geom_bond_site_symmetry_2
_geom_bond_publ_flag
O1A H1A 0.931(19) . ?
O1A C1A 1.3578(18) . ?
O2A H2A 0.956(19) . ?
O2A C3A 1.3644(17) . ?
N1B C3B 1.337(2) . ?
N1B C4B 1.337(2) . ?
N1C C3C 1.327(2) . ?
N1C C4C 1.331(2) . ?
N2B C8B 1.333(2) . ?
N2B C9B 1.338(2) . ?
C1A C2A 1.4015(19) . ?
C1A C6A 1.3949(19) . ?
C1B C2B 1.387(2) . ?
C1B C5B 1.3903(19) . ?
C1B C6B 1.4897(19) . ?
C1C C1C 1.488(3) 2_756 ?
C1C C2C 1.391(2) . ?
C1C C5C 1.381(2) . ?
C2A H2AA 0.9500 . ?
C2A C3A 1.387(2) . ?
C2B H2B 0.9500 . ?
C2B C3B 1.382(2) . ?
C2C H2C 0.9500 . ?
C2C C3C 1.382(2) . ?
C3A C4A 1.391(2) . ?
C3B H3B 0.9500 . ?
C3C H3C 0.9500 . ?
C4A H4A 0.9500 . ?
C4A C5A 1.396(2) . ?
C4B H4B 0.9500 . ?
C4B C5B 1.385(2) . ?
C4C H4C 0.9500 . ?
C4C C5C 1.387(2) . ?
C5A C6A 1.381(2) . ?
C5A C7A 1.5150(19) . ?
C5B H5B 0.9500 . ?
C5C H5C 0.9500 . ?
C6A H6A 0.9500 . ?
C6B C7B 1.388(2) . ?
C6B C10B 1.394(2) . ?
C7A H7AA 0.9800 . ?
C7A H7AB 0.9800 . ?
C7A H7AC 0.9800 . ?
C7B H7B 0.9500 . ?
C7B C8B 1.386(2) . ?
C8B H8B 0.9500 . ?
C9B H9B 0.9500 . ?
C9B C10B 1.379(2) . ?
C10B H10B 0.9500 . ?

loop_
_geom_torsion_atom_site_label_1
_geom_torsion_atom_site_label_2
_geom_torsion_atom_site_label_3
_geom_torsion_atom_site_label_4
_geom_torsion
_geom_torsion_site_symmetry_1
_geom_torsion_site_symmetry_2
_geom_torsion_site_symmetry_3
_geom_torsion_site_symmetry_4
_geom_torsion_publ_flag
O1A C1A C2A C3A -179.66(12) . . . . ?
O1A C1A C6A C5A -179.79(12) . . . . ?
O2A C3A C4A C5A -179.08(12) . . . . ?
N1B C4B C5B C1B 0.0(3) . . . . ?
N1C C4C C5C C1C 0.1(3) . . . . ?
N2B C9B C10B C6B 0.8(3) . . . . ?
C1A C2A C3A O2A 179.24(12) . . . . ?
C1A C2A C3A C4A 0.0(2) . . . . ?
C1B C2B C3B N1B 0.4(3) . . . . ?
C1B C6B C7B C8B -178.32(15) . . . . ?
C1B C6B C10B C9B 177.76(15) . . . . ?
C1C C1C C2C C3C -179.93(18) 2_756 . . . ?
C1C C1C C5C C4C 179.61(18) 2_756 . . . ?
C1C C2C C3C N1C 0.6(3) . . . . ?
C2A C1A C6A C5A 1.2(2) . . . . ?
C2A C3A C4A C5A 0.2(2) . . . . ?
C2B C1B C5B C4B 1.4(2) . . . . ?
C2B C1B C6B C7B 153.42(15) . . . . ?
C2B C1B C6B C10B -25.9(2) . . . . ?
C2C C1C C5C C4C -0.1(3) . . . . ?
C3A C4A C5A C6A 0.3(2) . . . . ?
C3A C4A C5A C7A -178.63(13) . . . . ?
C3B N1B C4B C5B -1.2(2) . . . . ?
C3C N1C C4C C5C 0.2(3) . . . . ?
C4A C5A C6A C1A -1.0(2) . . . . ?
C4B N1B C3B C2B 1.0(2) . . . . ?
C4C N1C C3C C2C -0.6(3) . . . . ?
C5B C1B C2B C3B -1.6(2) . . . . ?
C5B C1B C6B C7B -25.5(2) . . . . ?
C5B C1B C6B C10B 155.22(15) . . . . ?
C5C C1C C2C C3C -0.2(3) . . . . ?
C6A C1A C2A C3A -0.7(2) . . . . ?
C6B C1B C2B C3B 179.42(15) . . . . ?
C6B C1B C5B C4B -179.62(14) . . . . ?
C6B C7B C8B N2B 0.4(3) . . . . ?
C7A C5A C6A C1A 177.94(13) . . . . ?
C7B C6B C10B C9B -1.6(2) . . . . ?
C8B N2B C9B C10B 0.7(3) . . . . ?
C9B N2B C8B C7B -1.3(3) . . . . ?
C10B C6B C7B C8B 1.0(2) . . . . ?
